data_2103043
loop_
_publ_author_name
'Ogorodnyk, Ivan V.'
'Baumer, Vyacheslav N.'
'Zatovsky, Igor V.'
'Slobodyanik, Nikolay S.'
'Shishkin, Oleg V.'
'Domasevitch, Konstantin V.'

_publ_section_title
;
 Equilibrium langbeinite-related phosphates
 Cs~1+<i>x~</i>Ln~<i>x~</i>Zr~2{-~<i>x</i>}(PO~4~)~3~ (Ln = Sm--Lu) in
 the melted systems Cs~2~O--P~2~O~5~--LnF~3~--ZrF~4~
;
_journal_coeditor_code SX5073
_journal_issue 6
_journal_name_full 'Acta Crystallographica Section B'
_journal_page_first 819
_journal_page_last 827
_journal_paper_doi 10.1107/S0108768107049385
_journal_volume 63
_journal_year 2007
_chemical_formula_moiety 'O12 P3 Yb0.515 Zr1.485, 0.988(Cs), 0.527(Cs)'
_chemical_formula_sum 'Cs1.515 O12 P3 Yb0.515 Zr1.485'
_chemical_formula_weight 710.85
_space_group_IT_number 198
_symmetry_cell_setting cubic
_symmetry_space_group_name_Hall 'P 2ac 2ab 3'
_symmetry_space_group_name_H-M 'P 21 3'
_atom_sites_solution_hydrogens none
_atom_sites_solution_primary direct
_atom_sites_solution_secondary difmap
_audit_creation_method 'WinGX routine CIF_UPDATE'
_cell_angle_alpha 90
_cell_angle_beta 90
_cell_angle_gamma 90
_cell_formula_units_Z 4
_cell_length_a 10.36160(10)
_cell_length_b 10.36160(10)
_cell_length_c 10.36160(10)
_cell_measurement_reflns_used 4844
_cell_measurement_temperature 293(2)
_cell_measurement_theta_max 29.96
_cell_measurement_theta_min 2.78
_cell_volume 1112.450(19)
_computing_cell_refinement 'CrysAlis CCD (Oxford Diffraction Ltd., 2005)'
_computing_data_collection 'CrysAlis CCD (Oxford Diffraction Ltd., 2005)'
_computing_data_reduction 'CrysAlis RED (Oxford Diffraction Ltd., 2005)'
_computing_molecular_graphics 'DIAMOND (Brandenburg, 2006)'
_computing_publication_material 'WinGX publication routines (Farrugia, 1999)'
_computing_structure_refinement 'SHELXL-97 (Sheldrick, 1997)'
_computing_structure_solution 'SHELXS-97 (Sheldrick, 1997)'
_diffrn_ambient_temperature 293(2)
_diffrn_measured_fraction_theta_full 1
_diffrn_measured_fraction_theta_max 1
_diffrn_measurement_device_type XCalibur-3
_diffrn_measurement_method '\f and \w scans'
_diffrn_radiation_monochromator graphite
_diffrn_radiation_type MoK\a
_diffrn_radiation_wavelength 0.71073
_diffrn_reflns_av_R_equivalents 0.0361
_diffrn_reflns_limit_h_max 14
_diffrn_reflns_limit_h_min -14
_diffrn_reflns_limit_k_max 14
_diffrn_reflns_limit_k_min -12
_diffrn_reflns_limit_l_max 12
_diffrn_reflns_limit_l_min -12
_diffrn_reflns_number 4844
_diffrn_reflns_theta_full 29.96
_diffrn_reflns_theta_max 29.96
_diffrn_reflns_theta_min 2.78
_diffrn_standards_interval_count 0
_diffrn_standards_interval_time 0
_diffrn_standards_number 0
_exptl_absorpt_coefficient_mu 11.071
_exptl_absorpt_correction_T_max 0.6694
_exptl_absorpt_correction_T_min 0.5155
_exptl_absorpt_correction_type multi-scan
_exptl_absorpt_process_details
;
        [c.f. r.h. blessing, acta cryst. (1995), a51, 33-38]
;
_exptl_crystal_colour colourless
_exptl_crystal_density_diffrn 4.244
_exptl_crystal_density_method 'not measured'
_exptl_crystal_description tetrahedron
_exptl_crystal_F_000 1279.1
_exptl_crystal_size_max 0.07
_exptl_crystal_size_mid 0.06
_exptl_crystal_size_min 0.04
_refine_diff_density_max 0.753
_refine_diff_density_min -0.704
_refine_ls_abs_structure_details 'Flack H D (1983), Acta Cryst. A39, 876-881'
_refine_ls_abs_structure_Flack -0.02(2)
_refine_ls_extinction_method none
_refine_ls_goodness_of_fit_ref 0.963
_refine_ls_hydrogen_treatment undef
_refine_ls_matrix_type full
_refine_ls_number_parameters 64
_refine_ls_number_reflns 1096
_refine_ls_number_restraints 3
_refine_ls_restrained_S_all 0.963
_refine_ls_R_factor_all 0.0281
_refine_ls_R_factor_gt 0.0202
_refine_ls_shift/su_max 0.001
_refine_ls_structure_factor_coef Fsqd
_refine_ls_weighting_details 'calc w=1/[\s^2^(Fo^2^)+(0.0140P)^2^+0.0000P] where P=(Fo^2^+2Fc^2^)/3'
_refine_ls_weighting_scheme calc
_refine_ls_wR_factor_gt 0.0331
_refine_ls_wR_factor_ref 0.0346
_reflns_number_gt 981
_reflns_number_total 1096
_reflns_threshold_expression >2sigma(I)
_cod_data_source_file sx5073.cif
_cod_data_source_block CsYbZrP
_cod_database_code 2103043
_cod_database_fobs_code 2103043

loop_
_symmetry_equiv_pos_as_xyz
'x, y, z'
'-x+1/2, -y, z+1/2'
'x+1/2, -y+1/2, -z'
'-x, y+1/2, -z+1/2'
'y, z, x'
'-y+1/2, -z, x+1/2'
'y+1/2, -z+1/2, -x'
'-y, z+1/2, -x+1/2'
'z, x, y'
'-z, x+1/2, -y+1/2'
'-z+1/2, -x, y+1/2'
'z+1/2, -x+1/2, -y'

loop_
_atom_site_type_symbol
_atom_site_label
_atom_site_fract_x
_atom_site_fract_y
_atom_site_fract_z
_atom_site_U_iso_or_equiv
_atom_site_adp_type
_atom_site_calc_flag
_atom_site_refinement_flags
_atom_site_occupancy
Cs Cs1 0.71488(3) 0.71488(3) 0.71488(3) 0.01978(15) Uani d SP 0.988(2)
Cs Cs2 0.92846(5) 0.92846(5) 0.92846(5) 0.0127(3) Uani d SP 0.5275(18)
Zr Zr1 0.14170(3) 0.14170(3) 0.14170(3) 0.00961(15) Uani d SP 0.829(2)
Zr Zr2 0.41379(3) 0.41379(3) 0.41379(3) 0.00982(13) Uani d SP 0.6562(9)
Yb Yb1 0.14170(3) 0.14170(3) 0.14170(3) 0.00961(15) Uani d SP 0.171(2)
Yb Yb2 0.41379(3) 0.41379(3) 0.41379(3) 0.00982(13) Uani d SP 0.3436(9)
P P1 0.45693(11) 0.23016(11) 0.12443(10) 0.0093(2) Uani d . 1
O O1 0.3142(3) 0.2302(3) 0.0851(3) 0.0139(7) Uani d . 1
O O2 0.5370(3) 0.2950(3) 0.0175(3) 0.0183(7) Uani d . 1
O O3 0.5066(3) 0.0920(3) 0.1435(3) 0.0154(7) Uani d . 1
O O4 0.4753(3) 0.3086(3) 0.2488(3) 0.0161(7) Uani d . 1

loop_
_atom_site_aniso_label
_atom_site_aniso_U_11
_atom_site_aniso_U_22
_atom_site_aniso_U_33
_atom_site_aniso_U_12
_atom_site_aniso_U_13
_atom_site_aniso_U_23
Cs1 0.01978(15) 0.01978(15) 0.01978(15) 0.00324(14) 0.00324(14) 0.00324(14)
Cs2 0.0127(3) 0.0127(3) 0.0127(3) -0.0012(2) -0.0012(2) -0.0012(2)
Zr1 0.00961(15) 0.00961(15) 0.00961(15) 0.00083(14) 0.00083(14) 0.00083(14)
Zr2 0.00982(13) 0.00982(13) 0.00982(13) -0.00024(12) -0.00024(12) -0.00024(12)
Yb1 0.00961(15) 0.00961(15) 0.00961(15) 0.00083(14) 0.00083(14) 0.00083(14)
Yb2 0.00982(13) 0.00982(13) 0.00982(13) -0.00024(12) -0.00024(12) -0.00024(12)
P1 0.0088(6) 0.0103(6) 0.0087(5) -0.0004(4) 0.0009(4) 0.0000(4)
O1 0.0098(16) 0.0176(16) 0.0143(16) -0.0018(12) -0.0005(12) 0.0029(14)
O2 0.0168(18) 0.0182(18) 0.0199(18) -0.0006(13) 0.0063(13) 0.0026(14)
O3 0.0185(17) 0.0125(16) 0.0151(16) 0.0038(13) -0.0001(14) 0.0025(13)
O4 0.0156(17) 0.0183(18) 0.0145(17) -0.0023(13) -0.0031(13) -0.0037(13)

loop_
_atom_type_symbol
_atom_type_description
_atom_type_scat_dispersion_real
_atom_type_scat_dispersion_imag
_atom_type_scat_source
O O 0.0106 0.006 'International Tables Vol C Tables 4.2.6.8 and 6.1.1.4'
P P 0.1023 0.0942 'International Tables Vol C Tables 4.2.6.8 and 6.1.1.4'
Zr Zr -2.9673 0.5597 'International Tables Vol C Tables 4.2.6.8 and 6.1.1.4'
Cs Cs -0.368 2.1192 'International Tables Vol C Tables 4.2.6.8 and 6.1.1.4'
Yb Yb -0.385 5.5486 'International Tables Vol C Tables 4.2.6.8 and 6.1.1.4'

loop_
_geom_angle_atom_site_label_1
_geom_angle_atom_site_label_2
_geom_angle_atom_site_label_3
_geom_angle_site_symmetry_1
_geom_angle_site_symmetry_3
_geom_angle
O1 Cs1 O1 7_556 4_655 87.69(8)
O1 Cs1 O1 7_556 11_565 87.69(8)
O1 Cs1 O1 4_655 11_565 87.69(8)
O1 Cs1 O4 7_556 2_665 83.42(8)
O1 Cs1 O4 4_655 2_665 101.96(8)
O1 Cs1 O4 11_565 2_665 166.56(7)
O1 Cs1 O4 7_556 12_566 166.56(7)
O1 Cs1 O4 4_655 12_566 83.42(8)
O1 Cs1 O4 11_565 12_566 101.96(8)
O4 Cs1 O4 2_665 12_566 88.57(8)
O1 Cs1 O4 7_556 8_656 101.96(8)
O1 Cs1 O4 4_655 8_656 166.56(7)
O1 Cs1 O4 11_565 8_656 83.42(8)
O4 Cs1 O4 2_665 8_656 88.57(8)
O4 Cs1 O4 12_566 8_656 88.57(8)
O1 Cs1 O2 7_556 2_665 82.48(8)
O1 Cs1 O2 4_655 2_665 57.22(7)
O1 Cs1 O2 11_565 2_665 143.73(8)
O4 Cs1 O2 2_665 2_665 44.74(8)
O4 Cs1 O2 12_566 2_665 84.23(8)
O4 Cs1 O2 8_656 2_665 132.75(8)
O1 Cs1 O2 7_556 8_656 57.22(7)
O1 Cs1 O2 4_655 8_656 143.73(8)
O1 Cs1 O2 11_565 8_656 82.48(8)
O4 Cs1 O2 2_665 8_656 84.23(8)
O4 Cs1 O2 12_566 8_656 132.75(8)
O4 Cs1 O2 8_656 8_656 44.74(8)
O2 Cs1 O2 2_665 8_656 119.453(15)
O1 Cs1 O2 7_556 12_566 143.73(8)
O1 Cs1 O2 4_655 12_566 82.48(8)
O1 Cs1 O2 11_565 12_566 57.22(7)
O4 Cs1 O2 2_665 12_566 132.75(8)
O4 Cs1 O2 12_566 12_566 44.74(8)
O4 Cs1 O2 8_656 12_566 84.23(8)
O2 Cs1 O2 2_665 12_566 119.453(15)
O2 Cs1 O2 8_656 12_566 119.453(15)
O1 Cs1 P1 7_556 2_665 94.86(6)
O1 Cs1 P1 4_655 2_665 79.80(6)
O1 Cs1 P1 11_565 2_665 167.10(6)
O4 Cs1 P1 2_665 2_665 25.44(6)
O4 Cs1 P1 12_566 2_665 73.69(6)
O4 Cs1 P1 8_656 2_665 108.31(6)
O2 Cs1 P1 2_665 2_665 25.48(6)
O2 Cs1 P1 8_656 2_665 109.51(6)
O2 Cs1 P1 12_566 2_665 117.34(6)
O1 Cs1 P1 7_556 8_656 79.80(6)
O1 Cs1 P1 4_655 8_656 167.10(6)
O1 Cs1 P1 11_565 8_656 94.86(6)
O4 Cs1 P1 2_665 8_656 73.69(6)
O4 Cs1 P1 12_566 8_656 108.31(6)
O4 Cs1 P1 8_656 8_656 25.44(6)
O2 Cs1 P1 2_665 8_656 117.34(6)
O2 Cs1 P1 8_656 8_656 25.48(6)
O2 Cs1 P1 12_566 8_656 109.51(6)
P1 Cs1 P1 2_665 8_656 98.03(3)
O1 Cs1 P1 7_556 12_566 167.10(6)
O1 Cs1 P1 4_655 12_566 94.86(6)
O1 Cs1 P1 11_565 12_566 79.80(6)
O4 Cs1 P1 2_665 12_566 108.31(6)
O4 Cs1 P1 12_566 12_566 25.44(6)
O4 Cs1 P1 8_656 12_566 73.69(6)
O2 Cs1 P1 2_665 12_566 109.51(6)
O2 Cs1 P1 8_656 12_566 117.34(6)
O2 Cs1 P1 12_566 12_566 25.48(6)
P1 Cs1 P1 2_665 12_566 98.03(3)
P1 Cs1 P1 8_656 12_566 98.03(3)
O3 Cs2 O3 12_566 2_665 99.38(8)
O3 Cs2 O3 12_566 8_656 99.38(8)
O3 Cs2 O3 2_665 8_656 99.38(8)
O3 Cs2 O2 12_566 6_665 151.19(8)
O3 Cs2 O2 2_665 6_665 99.17(8)
O3 Cs2 O2 8_656 6_665 99.10(9)
O3 Cs2 O2 12_566 10_656 99.10(9)
O3 Cs2 O2 2_665 10_656 151.19(8)
O3 Cs2 O2 8_656 10_656 99.17(8)
O2 Cs2 O2 6_665 10_656 56.13(10)
O3 Cs2 O2 12_566 3_566 99.17(8)
O3 Cs2 O2 2_665 3_566 99.10(9)
O3 Cs2 O2 8_656 3_566 151.19(8)
O2 Cs2 O2 6_665 3_566 56.13(10)
O2 Cs2 O2 10_656 3_566 56.13(10)
O3 Cs2 O4 12_566 2_665 115.29(9)
O3 Cs2 O4 2_665 2_665 47.14(8)
O3 Cs2 O4 8_656 2_665 53.94(8)
O2 Cs2 O4 6_665 2_665 93.46(8)
O2 Cs2 O4 10_656 2_665 138.07(8)
O2 Cs2 O4 3_566 2_665 133.36(8)
O3 Cs2 O4 12_566 8_656 53.94(8)
O3 Cs2 O4 2_665 8_656 115.29(9)
O3 Cs2 O4 8_656 8_656 47.14(8)
O2 Cs2 O4 6_665 8_656 133.36(8)
O2 Cs2 O4 10_656 8_656 93.46(8)
O2 Cs2 O4 3_566 8_656 138.07(8)
O4 Cs2 O4 2_665 8_656 88.54(8)
O3 Cs2 O4 12_566 12_566 47.14(8)
O3 Cs2 O4 2_665 12_566 53.94(8)
O3 Cs2 O4 8_656 12_566 115.29(9)
O2 Cs2 O4 6_665 12_566 138.07(8)
O2 Cs2 O4 10_656 12_566 133.36(8)
O2 Cs2 O4 3_566 12_566 93.46(8)
O4 Cs2 O4 2_665 12_566 88.54(8)
O4 Cs2 O4 8_656 12_566 88.54(8)
O3 Cs2 O4 12_566 6_665 158.53(8)
O3 Cs2 O4 2_665 6_665 85.52(7)
O3 Cs2 O4 8_656 6_665 59.14(8)
O2 Cs2 O4 6_665 6_665 45.17(8)
O2 Cs2 O4 10_656 6_665 85.30(8)
O2 Cs2 O4 3_566 6_665 100.67(8)
O4 Cs2 O4 2_665 6_665 54.01(11)
O4 Cs2 O4 8_656 6_665 105.023(11)
O4 Cs2 O4 12_566 6_665 138.81(6)
O3 Cs2 O4 12_566 10_656 59.14(8)
O3 Cs2 O4 2_665 10_656 158.53(8)
O3 Cs2 O4 8_656 10_656 85.52(7)
O2 Cs2 O4 6_665 10_656 100.67(8)
O2 Cs2 O4 10_656 10_656 45.17(8)
O2 Cs2 O4 3_566 10_656 85.30(8)
O4 Cs2 O4 2_665 10_656 138.81(6)
O4 Cs2 O4 8_656 10_656 54.01(11)
O4 Cs2 O4 12_566 10_656 105.023(11)
O4 Cs2 O4 6_665 10_656 114.48(4)
O3 Cs2 O4 12_566 3_566 85.52(7)
O3 Cs2 O4 2_665 3_566 59.14(8)
O3 Cs2 O4 8_656 3_566 158.53(8)
O2 Cs2 O4 6_665 3_566 85.30(8)
O2 Cs2 O4 10_656 3_566 100.67(8)
O2 Cs2 O4 3_566 3_566 45.17(8)
O4 Cs2 O4 2_665 3_566 105.023(11)
O4 Cs2 O4 8_656 3_566 138.81(6)
O4 Cs2 O4 12_566 3_566 54.01(11)
O4 Cs2 O4 6_665 3_566 114.48(4)
O4 Cs2 O4 10_656 3_566 114.48(4)
O2 Zr1 O2 6_554 3_455 90.05(13)
O2 Zr1 O2 6_554 10_545 90.05(13)
O2 Zr1 O2 3_455 10_545 90.05(13)
O2 Zr1 O1 6_554 . 86.11(12)
O2 Zr1 O1 3_455 . 94.86(12)
O2 Zr1 O1 10_545 . 173.76(12)
O2 Zr1 O1 6_554 5 94.86(12)
O2 Zr1 O1 3_455 5 173.76(12)
O2 Zr1 O1 10_545 5 86.11(12)
O1 Zr1 O1 . 5 89.31(12)
O2 Zr1 O1 6_554 9 173.76(12)
O2 Zr1 O1 3_455 9 86.11(12)
O2 Zr1 O1 10_545 9 94.86(12)
O1 Zr1 O1 . 9 89.31(12)
O1 Zr1 O1 5 9 89.31(12)
O2 Zr1 Cs2 6_554 1_444 54.77(9)
O2 Zr1 Cs2 3_455 1_444 54.77(9)
O2 Zr1 Cs2 10_545 1_444 54.77(9)
O1 Zr1 Cs2 . 1_444 125.75(9)
O1 Zr1 Cs2 5 1_444 125.75(9)
O1 Zr1 Cs2 9 1_444 125.75(9)
O2 Zr1 Cs1 6_554 4_645 63.74(9)
O2 Zr1 Cs1 3_455 4_645 53.80(9)
O2 Zr1 Cs1 10_545 4_645 132.49(9)
O1 Zr1 Cs1 . 4_645 49.42(8)
O1 Zr1 Cs1 5 4_645 132.08(8)
O1 Zr1 Cs1 9 4_645 110.03(8)
Cs2 Zr1 Cs1 1_444 4_645 78.080(9)
O2 Zr1 Cs1 6_554 3_456 53.80(9)
O2 Zr1 Cs1 3_455 3_456 132.49(9)
O2 Zr1 Cs1 10_545 3_456 63.74(9)
O1 Zr1 Cs1 . 3_456 110.03(8)
O1 Zr1 Cs1 5 3_456 49.42(8)
O1 Zr1 Cs1 9 3_456 132.08(8)
Cs2 Zr1 Cs1 1_444 3_456 78.080(9)
Cs1 Zr1 Cs1 4_645 3_456 115.849(6)
O2 Zr1 Cs1 6_554 2_564 132.49(9)
O2 Zr1 Cs1 3_455 2_564 63.74(9)
O2 Zr1 Cs1 10_545 2_564 53.80(9)
O1 Zr1 Cs1 . 2_564 132.08(8)
O1 Zr1 Cs1 5 2_564 110.03(8)
O1 Zr1 Cs1 9 2_564 49.42(8)
Cs2 Zr1 Cs1 1_444 2_564 78.080(9)
Cs1 Zr1 Cs1 4_645 2_564 115.849(6)
Cs1 Zr1 Cs1 3_456 2_564 115.849(6)
O3 Zr2 O3 7_556 4_655 90.80(12)
O3 Zr2 O3 7_556 11_565 90.80(12)
O3 Zr2 O3 4_655 11_565 90.80(12)
O3 Zr2 O4 7_556 5 96.07(12)
O3 Zr2 O4 4_655 5 171.83(11)
O3 Zr2 O4 11_565 5 84.70(11)
O3 Zr2 O4 7_556 . 84.70(11)
O3 Zr2 O4 4_655 . 96.07(12)
O3 Zr2 O4 11_565 . 171.83(11)
O4 Zr2 O4 5 . 89.00(11)
O3 Zr2 O4 7_556 9 171.83(11)
O3 Zr2 O4 4_655 9 84.70(11)
O3 Zr2 O4 11_565 9 96.07(12)
O4 Zr2 O4 5 9 89.00(11)
O4 Zr2 O4 . 9 89.00(11)
O3 Zr2 Cs2 7_556 2_664 50.42(8)
O3 Zr2 Cs2 4_655 2_664 129.97(9)
O3 Zr2 Cs2 11_565 2_664 116.02(9)
O4 Zr2 Cs2 5 2_664 58.19(9)
O4 Zr2 Cs2 . 2_664 55.97(9)
O4 Zr2 Cs2 9 2_664 128.94(8)
O3 Zr2 Cs2 7_556 3_466 116.02(9)
O3 Zr2 Cs2 4_655 3_466 50.42(8)
O3 Zr2 Cs2 11_565 3_466 129.97(9)
O4 Zr2 Cs2 5 3_466 128.94(8)
O4 Zr2 Cs2 . 3_466 58.19(9)
O4 Zr2 Cs2 9 3_466 55.97(9)
Cs2 Zr2 Cs2 2_664 3_466 113.491(6)
O3 Zr2 Cs2 7_556 4_646 129.97(9)
O3 Zr2 Cs2 4_655 4_646 116.02(9)
O3 Zr2 Cs2 11_565 4_646 50.42(8)
O4 Zr2 Cs2 5 4_646 55.97(9)
O4 Zr2 Cs2 . 4_646 128.94(8)
O4 Zr2 Cs2 9 4_646 58.19(9)
Cs2 Zr2 Cs2 2_664 4_646 113.491(6)
Cs2 Zr2 Cs2 3_466 4_646 113.491(6)
O3 Zr2 Cs1 7_556 2_664 49.90(8)
O3 Zr2 Cs1 4_655 2_664 78.40(9)
O3 Zr2 Cs1 11_565 2_664 138.35(9)
O4 Zr2 Cs1 5 2_664 109.44(9)
O4 Zr2 Cs1 . 2_664 40.01(8)
O4 Zr2 Cs1 9 2_664 122.28(9)
Cs2 Zr2 Cs1 2_664 2_664 53.119(13)
Cs2 Zr2 Cs1 3_466 2_664 71.312(12)
Cs2 Zr2 Cs1 4_646 2_664 164.863(12)
O3 Zr2 Cs1 7_556 3_466 138.35(9)
O3 Zr2 Cs1 4_655 3_466 49.90(8)
O3 Zr2 Cs1 11_565 3_466 78.40(9)
O4 Zr2 Cs1 5 3_466 122.28(9)
O4 Zr2 Cs1 . 3_466 109.44(9)
O4 Zr2 Cs1 9 3_466 40.01(8)
Cs2 Zr2 Cs1 2_664 3_466 164.863(12)
Cs2 Zr2 Cs1 3_466 3_466 53.119(13)
Cs2 Zr2 Cs1 4_646 3_466 71.312(12)
Cs1 Zr2 Cs1 2_664 3_466 119.6740(10)
O3 Zr2 Cs1 7_556 4_646 78.40(9)
O3 Zr2 Cs1 4_655 4_646 138.35(9)
O3 Zr2 Cs1 11_565 4_646 49.90(8)
O4 Zr2 Cs1 5 4_646 40.01(8)
O4 Zr2 Cs1 . 4_646 122.28(9)
O4 Zr2 Cs1 9 4_646 109.44(9)
Cs2 Zr2 Cs1 2_664 4_646 71.312(12)
Cs2 Zr2 Cs1 3_466 4_646 164.863(12)
Cs2 Zr2 Cs1 4_646 4_646 53.119(13)
Cs1 Zr2 Cs1 2_664 4_646 119.6740(10)
Cs1 Zr2 Cs1 3_466 4_646 119.6740(10)
O1 P1 O3 . . 110.99(17)
O1 P1 O4 . . 110.04(17)
O3 P1 O4 . . 110.15(18)
O1 P1 O2 . . 109.16(18)
O3 P1 O2 . . 108.61(18)
O4 P1 O2 . . 107.83(18)
O1 P1 Cs1 . 2_664 170.80(13)
O3 P1 Cs1 . 2_664 78.20(12)
O4 P1 Cs1 . 2_664 65.00(12)
O2 P1 Cs1 . 2_664 66.79(13)
O1 P1 Cs2 . 3_466 83.10(12)
O3 P1 Cs2 . 3_466 165.07(13)
O4 P1 Cs2 . 3_466 67.48(12)
O2 P1 Cs2 . 3_466 60.28(13)
Cs1 P1 Cs2 2_664 3_466 87.78(3)
O1 P1 Cs2 . 2_664 121.97(12)
O3 P1 Cs2 . 2_664 51.41(12)
O4 P1 Cs2 . 2_664 59.14(13)
O2 P1 Cs2 . 2_664 128.76(13)
Cs1 P1 Cs2 2_664 2_664 63.11(2)
Cs2 P1 Cs2 3_466 2_664 125.90(3)
O1 P1 Cs1 . 4_645 47.77(12)
O3 P1 Cs1 . 4_645 103.21(12)
O4 P1 Cs1 . 4_645 145.64(13)
O2 P1 Cs1 . 4_645 67.61(13)
Cs1 P1 Cs1 2_664 4_645 132.05(3)
Cs2 P1 Cs1 3_466 4_645 82.32(2)
Cs2 P1 Cs1 2_664 4_645 151.05(3)
P1 O1 Zr1 . . 138.46(18)
P1 O1 Cs1 . 4_645 110.93(15)
Zr1 O1 Cs1 . 4_645 100.02(10)
P1 O1 Cs2 . 3_466 72.82(11)
Zr1 O1 Cs2 . 3_466 134.17(12)
Cs1 O1 Cs2 4_645 3_466 92.38(7)
P1 O2 Yb1 . 3 171.8(2)
P1 O2 Zr1 . 3 171.8(2)
P1 O2 Cs2 . 3_466 94.44(14)
Yb1 O2 Cs2 3 3_466 92.33(12)
Zr1 O2 Cs2 3 3_466 92.33(12)
P1 O2 Cs1 . 2_664 87.72(14)
Yb1 O2 Cs1 3 2_664 95.47(11)
Zr1 O2 Cs1 3 2_664 95.47(11)
Cs2 O2 Cs1 3_466 2_664 101.45(9)
P1 O2 Cs1 . 4_645 89.43(13)
Yb1 O2 Cs1 3 4_645 85.48(10)
Zr1 O2 Cs1 3 4_645 85.48(10)
Cs2 O2 Cs1 3_466 4_645 93.98(8)
Cs1 O2 Cs1 2_664 4_645 164.48(11)
P1 O3 Yb2 . 4_645 155.9(2)
P1 O3 Zr2 . 4_645 155.9(2)
P1 O3 Cs2 . 2_664 105.33(15)
Yb2 O3 Cs2 4_645 2_664 97.24(11)
Zr2 O3 Cs2 4_645 2_664 97.24(11)
P1 O3 Cs1 . 2_664 77.06(13)
Yb2 O3 Cs1 4_645 2_664 103.42(10)
Zr2 O3 Cs1 4_645 2_664 103.42(10)
Cs2 O3 Cs1 2_664 2_664 70.13(6)
P1 O4 Zr2 . . 155.41(19)
P1 O4 Cs1 . 2_664 89.57(13)
Zr2 O4 Cs1 . 2_664 115.02(11)
P1 O4 Cs2 . 2_664 96.86(15)
Zr2 O4 Cs2 . 2_664 91.08(10)
Cs1 O4 Cs2 2_664 2_664 72.56(7)
P1 O4 Cs2 . 3_466 87.25(13)
Zr2 O4 Cs2 . 3_466 88.86(10)
Cs1 O4 Cs2 2_664 3_466 98.42(8)
Cs2 O4 Cs2 2_664 3_466 169.99(10)

loop_
_geom_bond_atom_site_label_1
_geom_bond_atom_site_label_2
_geom_bond_site_symmetry_2
_geom_bond_distance
_geom_bond_publ_flag
Cs1 O1 7_556 3.127(3) ?
Cs1 O1 4_655 3.127(3) ?
Cs1 O1 11_565 3.127(3) ?
Cs1 O4 2_665 3.238(3) ?
Cs1 O4 12_566 3.238(3) ?
Cs1 O4 8_656 3.238(3) ?
Cs1 O2 2_665 3.287(3) ?
Cs1 O2 8_656 3.287(3) ?
Cs1 O2 12_566 3.287(3) ?
Cs1 P1 2_665 3.5730(11) ?
Cs1 P1 8_656 3.5730(11) ?
Cs1 P1 12_566 3.5730(11) ?
Cs2 O3 12_566 3.036(3) ?
Cs2 O3 2_665 3.036(3) ?
Cs2 O3 8_656 3.036(3) ?
Cs2 O2 6_665 3.128(3) ?
Cs2 O2 10_656 3.128(3) ?
Cs2 O2 3_566 3.128(3) ?
Cs2 O4 2_665 3.239(3) ?
Cs2 O4 8_656 3.239(3) ?
Cs2 O4 12_566 3.239(3) ?
Cs2 O4 6_665 3.322(3) ?
Cs2 O4 10_656 3.322(3) ?
Cs2 O4 3_566 3.322(3) ?
Zr1 O2 6_554 2.081(3) ?
Zr1 O2 3_455 2.081(3) yes
Zr1 O2 10_545 2.081(3) ?
Zr1 O1 . 2.093(3) yes
Zr1 O1 5 2.093(3) ?
Zr1 O1 9 2.093(3) ?
Zr1 Cs2 1_444 3.8269(11) yes
Zr1 Cs1 4_645 4.0539(3) ?
Zr1 Cs1 3_456 4.0539(3) ?
Zr1 Cs1 2_564 4.0539(3) ?
Zr2 O3 7_556 2.107(3) ?
Zr2 O3 4_655 2.107(3) yes
Zr2 O3 11_565 2.107(3) ?
Zr2 O4 5 2.126(3) ?
Zr2 O4 . 2.126(3) yes
Zr2 O4 9 2.126(3) ?
Zr2 Cs2 2_664 3.9078(3) ?
Zr2 Cs2 3_466 3.9078(3) ?
Zr2 Cs2 4_646 3.9078(3) ?
Zr2 Cs1 2_664 4.5639(3) ?
Zr2 Cs1 3_466 4.5639(3) ?
Zr2 Cs1 4_646 4.5639(3) ?
P1 O1 . 1.534(3) ?
P1 O3 . 1.534(3) ?
P1 O4 . 1.535(3) ?
P1 O2 . 1.539(3) ?
P1 Cs1 2_664 3.5730(11) ?
P1 Cs2 3_466 3.5916(12) ?
P1 Cs2 2_664 3.7464(12) ?
P1 Cs1 4_645 3.9440(11) ?
O1 Cs1 4_645 3.127(3) ?
O1 Cs2 3_466 3.732(3) ?
O2 Yb1 3 2.081(3) ?
O2 Zr1 3 2.081(3) ?
O2 Cs2 3_466 3.128(3) ?
O2 Cs1 2_664 3.287(3) ?
O2 Cs1 4_645 3.647(3) ?
O3 Yb2 4_645 2.107(3) ?
O3 Zr2 4_645 2.107(3) ?
O3 Cs2 2_664 3.036(3) ?
O3 Cs1 2_664 3.589(3) ?
O4 Cs1 2_664 3.238(3) ?
O4 Cs2 2_664 3.239(3) ?
O4 Cs2 3_466 3.322(3) ?
